data_7106621
loop_
_publ_author_name
'Masumi Itazaki'
'Masahiro Kamitani'
'Hiroshi Nakazawa'

_publ_section_title
;
 Trans-selective hydrogermylation of alkynes promoted by methyliron and
 bis(germyl)hydridoiron complexes as a catalyst precursor
;
_journal_name_full Chem.Commun.
_journal_page_first 7854
_journal_paper_doi 10.1039/c1cc12530c
_journal_volume 47
_journal_year 2011
_chemical_formula_moiety 'C18 H36 Fe Ge2 O'
_chemical_formula_sum 'C18 H36 Fe Ge2 O'
_chemical_formula_weight 469.50
_space_group_IT_number 2
_symmetry_cell_setting triclinic
_symmetry_space_group_name_Hall '-P 1'
_symmetry_space_group_name_H-M 'P -1'
_audit_creation_date 2007-07-24
_audit_creation_method SHELXL-97
_cell_angle_alpha 63.300(5)
_cell_angle_beta 81.670(7)
_cell_angle_gamma 89.180(8)
_cell_formula_units_Z 4
_cell_length_a 10.4400(12)
_cell_length_b 14.1000(14)
_cell_length_c 16.5000(14)
_cell_measurement_reflns_used 9322
_cell_measurement_temperature 190(2)
_cell_measurement_theta_max 27.4835
_cell_measurement_theta_min 4.0511
_cell_volume 2143.4(4)
_computing_cell_refinement CrystalClear
_computing_data_collection 'CrystalClear (Rigaku, 2001)'
_computing_molecular_graphics 'Ortep-3 for Windows (Farrugia, 1997)'
_computing_publication_material SHELXL97
_computing_structure_refinement 'SHELXL-97 (Sheldrick, 1997)'
_computing_structure_solution 'SIR97 (Altomare <i>et al.</i>, 1999)'
_diffrn_detector_area_resol_mean 14.6199
_diffrn_measured_fraction_theta_full 0.976
_diffrn_measured_fraction_theta_max 0.976
_diffrn_measurement_device_type 'Rigaku/MSC Mercury CCD'
_diffrn_measurement_method \w
_diffrn_radiation_collimation '0.5 mm'
_diffrn_radiation_type MoK\a
_diffrn_radiation_wavelength 0.71070
_diffrn_reflns_av_R_equivalents 0.0254
_diffrn_reflns_limit_h_max 13
_diffrn_reflns_limit_h_min -13
_diffrn_reflns_limit_k_max 18
_diffrn_reflns_limit_k_min -17
_diffrn_reflns_limit_l_max 21
_diffrn_reflns_limit_l_min -16
_diffrn_reflns_number 21116
_diffrn_reflns_theta_full 27.48
_diffrn_reflns_theta_max 27.48
_diffrn_reflns_theta_min 4.05
_exptl_absorpt_coefficient_mu 3.455
_exptl_absorpt_correction_T_max 0.3387
_exptl_absorpt_correction_T_min 0.1687
_exptl_absorpt_correction_type multi-scan
_exptl_absorpt_process_details '(Jacobson, 1998)'
_exptl_crystal_colour Colorless
_exptl_crystal_density_diffrn 1.455
_exptl_crystal_density_method 'not measured'
_exptl_crystal_description Prism
_exptl_crystal_F_000 968
_exptl_crystal_size_max 0.80
_exptl_crystal_size_mid 0.40
_exptl_crystal_size_min 0.40
_refine_diff_density_max 1.982
_refine_diff_density_min -1.781
_refine_diff_density_rms 0.086
_refine_ls_extinction_method none
_refine_ls_goodness_of_fit_ref 1.000
_refine_ls_hydrogen_treatment mixed
_refine_ls_matrix_type full
_refine_ls_number_parameters 437
_refine_ls_number_reflns 9596
_refine_ls_number_restraints 0
_refine_ls_restrained_S_all 1.000
_refine_ls_R_factor_all 0.0540
_refine_ls_R_factor_gt 0.0447
_refine_ls_shift/su_max 0.001
_refine_ls_shift/su_mean 0.000
_refine_ls_structure_factor_coef Fsqd
_refine_ls_weighting_details 'calc w=1/[\s^2^(Fo^2^)+(0.0421P)^2^+5.6719P] where P=(Fo^2^+2Fc^2^)/3'
_refine_ls_weighting_scheme calc
_refine_ls_wR_factor_gt 0.1009
_refine_ls_wR_factor_ref 0.1059
_reflns_number_gt 8442
_reflns_number_total 9596
_reflns_threshold_expression >2sigma(I)
_cod_data_source_file c1cc12530c.txt
_cod_data_source_block KAM223
_cod_original_sg_symbol_H-M P-1
_cod_database_code 7106621

loop_
_symmetry_equiv_pos_as_xyz
'x, y, z'
'-x, -y, -z'

loop_
_atom_site_label
_atom_site_type_symbol
_atom_site_fract_x
_atom_site_fract_y
_atom_site_fract_z
_atom_site_U_iso_or_equiv
_atom_site_adp_type
_atom_site_occupancy
_atom_site_symmetry_multiplicity
_atom_site_calc_flag
_atom_site_refinement_flags
_atom_site_disorder_assembly
_atom_site_disorder_group
Fe1 Fe 0.35111(5) 0.16816(4) 0.32172(3) 0.02596(11) Uani 1 1 d . . .
H1F H 0.362(5) 0.209(4) 0.223(3) 0.054(13) Uiso 1 1 d . . .
C1 C 0.1913(4) 0.2291(3) 0.3727(3) 0.0444(9) Uani 1 1 d . . .
H1A H 0.1041 0.2224 0.3647 0.053 Uiso 1 1 calc R . .
C2 C 0.2834(5) 0.3136(3) 0.3131(3) 0.0464(10) Uani 1 1 d . . .
H2A H 0.2690 0.3732 0.2581 0.056 Uiso 1 1 calc R . .
C3 C 0.3996(5) 0.2932(4) 0.3500(4) 0.0560(12) Uani 1 1 d . . .
H3A H 0.4776 0.3369 0.3248 0.067 Uiso 1 1 calc R . .
C4 C 0.3797(5) 0.1956(5) 0.4316(3) 0.0583(13) Uani 1 1 d . . .
H4A H 0.4426 0.1621 0.4702 0.070 Uiso 1 1 calc R . .
C5 C 0.2515(5) 0.1569(4) 0.4455(3) 0.0493(11) Uani 1 1 d . . .
H5A H 0.2122 0.0931 0.4953 0.059 Uiso 1 1 calc R . .
C6 C 0.4043(3) 0.0408(3) 0.3590(2) 0.0334(7) Uani 1 1 d . . .
O1 O 0.4398(3) -0.0445(2) 0.3862(2) 0.0504(7) Uani 1 1 d . . .
Ge1 Ge 0.55825(4) 0.21809(3) 0.22131(3) 0.03861(11) Uani 1 1 d . . .
C7 C 0.7003(5) 0.2228(6) 0.2847(4) 0.0757(17) Uani 1 1 d . . .
H7A H 0.7813 0.2479 0.2399 0.091 Uiso 1 1 calc R . .
H7B H 0.6824 0.2748 0.3093 0.091 Uiso 1 1 calc R . .
C8 C 0.7189(6) 0.1214(7) 0.3588(5) 0.097(2) Uani 1 1 d . . .
H8A H 0.6418 0.0989 0.4060 0.146 Uiso 1 1 calc R . .
H8B H 0.7946 0.1275 0.3854 0.146 Uiso 1 1 calc R . .
H8C H 0.7332 0.0687 0.3354 0.146 Uiso 1 1 calc R . .
C9 C 0.6007(4) 0.1259(4) 0.1617(4) 0.0536(11) Uani 1 1 d . . .
H9A H 0.5794 0.0513 0.2085 0.064 Uiso 1 1 calc R . .
H9B H 0.5434 0.1418 0.1149 0.064 Uiso 1 1 calc R . .
C10 C 0.7380(5) 0.1340(6) 0.1164(5) 0.085(2) Uani 1 1 d . . .
H10A H 0.7585 0.2056 0.0657 0.128 Uiso 1 1 calc R . .
H10B H 0.7486 0.0816 0.0924 0.128 Uiso 1 1 calc R . .
H10C H 0.7966 0.1200 0.1613 0.128 Uiso 1 1 calc R . .
C11 C 0.5534(6) 0.3668(4) 0.1166(4) 0.0742(16) Uani 1 1 d . . .
H11A H 0.5006 0.3626 0.0729 0.089 Uiso 1 1 calc R . .
H11B H 0.5094 0.4125 0.1419 0.089 Uiso 1 1 calc R . .
C12 C 0.6825(7) 0.4182(6) 0.0653(4) 0.091(2) Uani 1 1 d . . .
H12A H 0.7360 0.4226 0.1078 0.136 Uiso 1 1 calc R . .
H12B H 0.6718 0.4899 0.0177 0.136 Uiso 1 1 calc R . .
H12C H 0.7250 0.3759 0.0366 0.136 Uiso 1 1 calc R . .
Ge2 Ge 0.18903(3) 0.10352(3) 0.26527(3) 0.03055(9) Uani 1 1 d . . .
C13 C 0.0581(4) 0.0028(4) 0.3670(3) 0.0506(11) Uani 1 1 d . . .
H13A H 0.0272 0.0351 0.4080 0.061 Uiso 1 1 calc R . .
H13B H -0.0171 -0.0069 0.3406 0.061 Uiso 1 1 calc R . .
C14 C 0.1058(5) -0.1045(4) 0.4234(3) 0.0632(13) Uani 1 1 d . . .
H14A H 0.1385 -0.1368 0.3834 0.095 Uiso 1 1 calc R . .
H14B H 0.0344 -0.1501 0.4697 0.095 Uiso 1 1 calc R . .
H14C H 0.1758 -0.0966 0.4540 0.095 Uiso 1 1 calc R . .
C15 C 0.2594(4) 0.0263(3) 0.1966(3) 0.0408(9) Uani 1 1 d . . .
H15A H 0.3226 0.0744 0.1431 0.049 Uiso 1 1 calc R . .
H15B H 0.3067 -0.0341 0.2365 0.049 Uiso 1 1 calc R . .
C16 C 0.1562(5) -0.0160(4) 0.1628(4) 0.0635(13) Uani 1 1 d . . .
H16A H 0.0928 -0.0633 0.2152 0.095 Uiso 1 1 calc R . .
H16B H 0.1971 -0.0555 0.1309 0.095 Uiso 1 1 calc R . .
H16C H 0.1122 0.0436 0.1204 0.095 Uiso 1 1 calc R . .
C17 C 0.0908(4) 0.2173(4) 0.1822(3) 0.0495(10) Uani 1 1 d . . .
H17A H 0.0194 0.1843 0.1683 0.059 Uiso 1 1 calc R . .
H17B H 0.0513 0.2577 0.2145 0.059 Uiso 1 1 calc R . .
C18 C 0.1711(5) 0.2943(4) 0.0927(3) 0.0624(13) Uani 1 1 d . . .
H18A H 0.2385 0.3312 0.1054 0.094 Uiso 1 1 calc R . .
H18B H 0.1151 0.3464 0.0543 0.094 Uiso 1 1 calc R . .
H18C H 0.2118 0.2551 0.0605 0.094 Uiso 1 1 calc R . .
Fe2 Fe 0.72587(5) 0.66949(4) 0.31745(4) 0.03092(12) Uani 1 1 d . A .
H2F H 0.748(4) 0.714(4) 0.219(3) 0.050(13) Uiso 1 1 d . . .
C19 C 0.8642(5) 0.7358(4) 0.3619(4) 0.0531(12) Uani 1 1 d . . .
H19A H 0.9556 0.7351 0.3477 0.064 Uiso 1 1 calc R . .
C20 C 0.7837(5) 0.6577(4) 0.4381(3) 0.0587(13) Uani 1 1 d . . .
H20A H 0.8113 0.5945 0.4843 0.070 Uiso 1 1 calc R . .
C21 C 0.6550(5) 0.6891(5) 0.4342(4) 0.0609(13) Uani 1 1 d . . .
H21A H 0.5807 0.6513 0.4772 0.073 Uiso 1 1 calc R . .
C22 C 0.6566(5) 0.7863(4) 0.3552(4) 0.0585(13) Uani 1 1 d . . .
H22A H 0.5832 0.8259 0.3354 0.070 Uiso 1 1 calc R . .
C23 C 0.7853(5) 0.8149(4) 0.3105(4) 0.0546(12) Uani 1 1 d . . .
H23A H 0.8139 0.8771 0.2551 0.066 Uiso 1 1 calc R . .
C24 C 0.6697(3) 0.5399(3) 0.3540(2) 0.0343(8) Uani 1 1 d . . .
O2 O 0.6297(3) 0.4530(2) 0.3811(2) 0.0471(7) Uani 1 1 d . . .
Ge3 Ge 0.91399(3) 0.61669(3) 0.24730(3) 0.03027(9) Uani 1 1 d . . .
C25 C 1.0153(4) 0.5190(4) 0.3409(3) 0.0492(10) Uani 1 1 d . . .
H25A H 1.0995 0.5110 0.3090 0.059 Uiso 1 1 calc R . .
H25B H 1.0336 0.5524 0.3798 0.059 Uiso 1 1 calc R . .
C26 C 0.9519(5) 0.4100(4) 0.4024(3) 0.0571(12) Uani 1 1 d . . .
H26A H 0.8753 0.4155 0.4417 0.086 Uiso 1 1 calc R . .
H26B H 1.0135 0.3650 0.4408 0.086 Uiso 1 1 calc R . .
H26C H 0.9258 0.3783 0.3648 0.086 Uiso 1 1 calc R . .
C27 C 0.8739(4) 0.5417(3) 0.1779(3) 0.0380(8) Uani 1 1 d . . .
H27A H 0.8163 0.4780 0.2194 0.046 Uiso 1 1 calc R . .
H27B H 0.8258 0.5887 0.1284 0.046 Uiso 1 1 calc R . .
C28 C 0.9930(5) 0.5072(5) 0.1354(4) 0.0616(13) Uani 1 1 d . . .
H28A H 1.0512 0.5695 0.0948 0.092 Uiso 1 1 calc R . .
H28B H 0.9663 0.4729 0.0999 0.092 Uiso 1 1 calc R . .
H28C H 1.0381 0.4568 0.1841 0.092 Uiso 1 1 calc R . .
C29 C 1.0375(4) 0.7360(3) 0.1622(3) 0.0473(10) Uani 1 1 d . . .
H29A H 1.0688 0.7701 0.1972 0.057 Uiso 1 1 calc R . .
H29B H 1.1133 0.7068 0.1395 0.057 Uiso 1 1 calc R . .
C30 C 0.9867(5) 0.8204(4) 0.0808(4) 0.0632(13) Uani 1 1 d . . .
H30A H 0.9535 0.7879 0.0459 0.095 Uiso 1 1 calc R . .
H30B H 1.0569 0.8735 0.0414 0.095 Uiso 1 1 calc R . .
H30C H 0.9166 0.8548 0.1019 0.095 Uiso 1 1 calc R . .
Ge4 Ge 0.54015(4) 0.70532(4) 0.23780(3) 0.04114(11) Uani 1 1 d . . .
C31 C 0.5267(4) 0.6200(4) 0.1722(3) 0.0497(10) Uani 1 1 d . A .
H31A H 0.5980 0.6437 0.1195 0.060 Uiso 1 1 calc R . .
H31B H 0.5380 0.5446 0.2139 0.060 Uiso 1 1 calc R . .
C32 C 0.3969(6) 0.6282(5) 0.1368(4) 0.0705(15) Uani 1 1 d . . .
H32A H 0.3261 0.6001 0.1890 0.106 Uiso 1 1 calc R A .
H32B H 0.3975 0.5870 0.1023 0.106 Uiso 1 1 calc R . .
H32C H 0.3840 0.7029 0.0966 0.106 Uiso 1 1 calc R . .
C33 C 0.5311(7) 0.8541(5) 0.1481(5) 0.081(2) Uani 1 1 d . A .
H33A H 0.4411 0.8655 0.1349 0.097 Uiso 1 1 calc R . .
H33B H 0.5504 0.9000 0.1764 0.097 Uiso 1 1 calc R . .
C34 C 0.6195(7) 0.8889(6) 0.0602(5) 0.101(3) Uani 1 1 d . . .
H34A H 0.7095 0.8857 0.0713 0.152 Uiso 1 1 calc R A .
H34B H 0.6030 0.9621 0.0183 0.152 Uiso 1 1 calc R . .
H34C H 0.6045 0.8421 0.0327 0.152 Uiso 1 1 calc R . .
C35 C 0.3769(8) 0.6982(9) 0.3143(6) 0.0456(18) Uani 0.57 1 d P A 1
H35A H 0.3840 0.7463 0.3426 0.055 Uiso 0.57 1 calc PR A 1
H35B H 0.3074 0.7225 0.2757 0.055 Uiso 0.57 1 calc PR A 1
C36 C 0.3416(9) 0.5851(9) 0.3895(7) 0.063(3) Uani 0.57 1 d P A 1
H36A H 0.3436 0.5362 0.3619 0.094 Uiso 0.57 1 calc PR A 1
H36B H 0.2543 0.5817 0.4224 0.094 Uiso 0.57 1 calc PR A 1
H36C H 0.4041 0.5646 0.4327 0.094 Uiso 0.57 1 calc PR A 1
C35B C 0.3798(11) 0.6352(12) 0.3436(10) 0.047(3) Uani 0.43 1 d P A 2
H37A H 0.3314 0.5845 0.3313 0.057 Uiso 0.43 1 calc PR A 2
H37B H 0.4123 0.5944 0.4025 0.057 Uiso 0.43 1 calc PR A 2
C36B C 0.2931(12) 0.7100(11) 0.3527(11) 0.078(4) Uani 0.43 1 d P A 2
H38A H 0.3327 0.7481 0.3808 0.117 Uiso 0.43 1 calc PR A 2
H38B H 0.2120 0.6725 0.3916 0.117 Uiso 0.43 1 calc PR A 2
H38C H 0.2750 0.7609 0.2919 0.117 Uiso 0.43 1 calc PR A 2

loop_
_atom_site_aniso_label
_atom_site_aniso_U_11
_atom_site_aniso_U_22
_atom_site_aniso_U_33
_atom_site_aniso_U_23
_atom_site_aniso_U_13
_atom_site_aniso_U_12
Fe1 0.0262(2) 0.0278(2) 0.0261(2) -0.01474(19) -0.00199(18) 0.00234(18)
C1 0.040(2) 0.049(2) 0.054(2) -0.034(2) -0.0016(18) 0.0120(18)
C2 0.059(3) 0.0343(19) 0.050(2) -0.0258(18) 0.001(2) 0.0097(18)
C3 0.053(3) 0.064(3) 0.076(3) -0.058(3) 0.004(2) -0.008(2)
C4 0.067(3) 0.085(4) 0.053(3) -0.054(3) -0.023(2) 0.026(3)
C5 0.060(3) 0.052(2) 0.034(2) -0.0236(19) 0.0093(19) 0.008(2)
C6 0.0293(17) 0.0395(19) 0.0307(17) -0.0166(15) -0.0005(14) 0.0028(15)
O1 0.0543(18) 0.0361(15) 0.0535(18) -0.0140(13) -0.0091(14) 0.0183(14)
Ge1 0.02844(19) 0.0496(2) 0.0433(2) -0.0284(2) 0.00464(16) -0.00997(17)
C7 0.041(3) 0.119(5) 0.079(4) -0.055(4) -0.010(3) -0.006(3)
C8 0.049(3) 0.132(6) 0.098(5) -0.039(5) -0.019(3) 0.024(4)
C9 0.043(2) 0.065(3) 0.065(3) -0.045(3) 0.011(2) -0.004(2)
C10 0.049(3) 0.102(5) 0.115(5) -0.071(4) 0.031(3) -0.007(3)
C11 0.074(4) 0.055(3) 0.069(4) -0.015(3) 0.016(3) -0.012(3)
C12 0.106(5) 0.091(4) 0.060(4) -0.023(3) 0.001(3) -0.052(4)
Ge2 0.02435(17) 0.03106(18) 0.0345(2) -0.01374(15) -0.00260(14) -0.00184(14)
C13 0.033(2) 0.051(2) 0.058(3) -0.021(2) 0.0116(18) -0.0134(18)
C14 0.057(3) 0.053(3) 0.052(3) -0.006(2) 0.014(2) -0.022(2)
C15 0.044(2) 0.040(2) 0.042(2) -0.0234(17) -0.0031(17) -0.0063(17)
C16 0.069(3) 0.064(3) 0.070(3) -0.042(3) -0.010(3) -0.019(3)
C17 0.033(2) 0.057(3) 0.059(3) -0.023(2) -0.0205(19) 0.0107(19)
C18 0.071(3) 0.059(3) 0.045(3) -0.011(2) -0.018(2) 0.018(3)
Fe2 0.0295(2) 0.0379(3) 0.0357(3) -0.0255(2) -0.0053(2) 0.0012(2)
C19 0.047(2) 0.066(3) 0.076(3) -0.055(3) -0.019(2) 0.003(2)
C20 0.075(3) 0.074(3) 0.053(3) -0.047(3) -0.024(2) 0.004(3)
C21 0.063(3) 0.091(4) 0.053(3) -0.058(3) 0.003(2) -0.008(3)
C22 0.058(3) 0.075(3) 0.082(4) -0.068(3) -0.019(3) 0.021(2)
C23 0.067(3) 0.048(2) 0.070(3) -0.045(2) -0.012(2) 0.000(2)
C24 0.0293(17) 0.048(2) 0.0301(18) -0.0212(16) -0.0053(14) 0.0032(16)
O2 0.0492(17) 0.0401(15) 0.0503(17) -0.0186(13) -0.0081(13) -0.0072(13)
Ge3 0.02406(17) 0.03183(19) 0.0402(2) -0.02036(16) -0.00691(14) 0.00174(14)
C25 0.042(2) 0.051(2) 0.064(3) -0.029(2) -0.024(2) 0.0130(19)
C26 0.054(3) 0.053(3) 0.055(3) -0.014(2) -0.018(2) 0.016(2)
C27 0.0339(19) 0.044(2) 0.045(2) -0.0298(18) -0.0032(16) 0.0027(16)
C28 0.051(3) 0.082(4) 0.078(3) -0.060(3) -0.006(2) 0.019(3)
C29 0.0290(19) 0.044(2) 0.065(3) -0.023(2) -0.0009(18) -0.0044(17)
C30 0.052(3) 0.060(3) 0.055(3) -0.011(2) 0.009(2) -0.013(2)
Ge4 0.0296(2) 0.0629(3) 0.0447(2) -0.0357(2) -0.00915(17) 0.01428(18)
C31 0.047(2) 0.063(3) 0.057(3) -0.039(2) -0.022(2) 0.014(2)
C32 0.067(3) 0.089(4) 0.078(4) -0.049(3) -0.041(3) 0.013(3)
C33 0.096(5) 0.074(4) 0.101(5) -0.054(4) -0.055(4) 0.058(4)
C34 0.089(5) 0.076(4) 0.096(5) -0.001(4) -0.017(4) 0.028(4)
C35 0.031(4) 0.059(5) 0.042(4) -0.020(4) -0.002(3) 0.014(4)
C36 0.042(5) 0.084(7) 0.044(5) -0.014(5) 0.000(4) -0.011(5)
C35B 0.035(6) 0.044(6) 0.056(8) -0.018(6) -0.003(6) -0.002(6)
C36B 0.046(7) 0.075(8) 0.100(10) -0.039(8) 0.029(7) 0.010(6)

loop_
_atom_type_symbol
_atom_type_description
_atom_type_scat_dispersion_real
_atom_type_scat_dispersion_imag
_atom_type_scat_source
C C 0.0033 0.0016 'International Tables Vol C Tables 4.2.6.8 and 6.1.1.4'
H H 0.0000 0.0000 'International Tables Vol C Tables 4.2.6.8 and 6.1.1.4'
O O 0.0106 0.0060 'International Tables Vol C Tables 4.2.6.8 and 6.1.1.4'
Fe Fe 0.3463 0.8444 'International Tables Vol C Tables 4.2.6.8 and 6.1.1.4'
Ge Ge 0.1547 1.8001 'International Tables Vol C Tables 4.2.6.8 and 6.1.1.4'

loop_
_geom_angle_atom_site_label_1
_geom_angle_atom_site_label_2
_geom_angle_atom_site_label_3
_geom_angle
_geom_angle_site_symmetry_1
_geom_angle_site_symmetry_3
_geom_angle_publ_flag
C6 Fe1 C4 99.65(19) . . ?
C6 Fe1 C5 100.05(17) . . ?
C4 Fe1 C5 39.3(2) . . ?
C6 Fe1 C3 131.4(2) . . ?
C4 Fe1 C3 39.7(2) . . ?
C5 Fe1 C3 66.08(19) . . ?
C6 Fe1 C1 131.76(17) . . ?
C4 Fe1 C1 65.75(18) . . ?
C5 Fe1 C1 39.14(17) . . ?
C3 Fe1 C1 65.70(18) . . ?
C6 Fe1 C2 164.89(17) . . ?
C4 Fe1 C2 66.02(19) . . ?
C5 Fe1 C2 66.03(17) . . ?
C3 Fe1 C2 38.97(19) . . ?
C1 Fe1 C2 39.41(17) . . ?
C6 Fe1 Ge2 84.01(13) . . ?
C4 Fe1 Ge2 141.96(16) . . ?
C5 Fe1 Ge2 102.71(14) . . ?
C3 Fe1 Ge2 143.17(15) . . ?
C1 Fe1 Ge2 83.52(12) . . ?
C2 Fe1 Ge2 104.21(14) . . ?
C6 Fe1 Ge1 83.72(12) . . ?
C4 Fe1 Ge1 104.82(16) . . ?
C5 Fe1 Ge1 144.08(14) . . ?
C3 Fe1 Ge1 84.55(13) . . ?
C1 Fe1 Ge1 143.42(12) . . ?
C2 Fe1 Ge1 104.02(12) . . ?
Ge2 Fe1 Ge1 113.21(2) . . ?
C6 Fe1 H1F 104.5(18) . . ?
C4 Fe1 H1F 147.4(19) . . ?
C5 Fe1 H1F 149.8(18) . . ?
C3 Fe1 H1F 108.0(19) . . ?
C1 Fe1 H1F 110.7(18) . . ?
C2 Fe1 H1F 90.6(18) . . ?
Ge2 Fe1 H1F 63.2(19) . . ?
Ge1 Fe1 H1F 57.3(19) . . ?
C5 C1 C2 108.2(4) . . ?
C5 C1 Fe1 69.9(2) . . ?
C2 C1 Fe1 70.5(2) . . ?
C5 C1 H1A 125.9 . . ?
C2 C1 H1A 125.9 . . ?
Fe1 C1 H1A 125.3 . . ?
C3 C2 C1 107.7(4) . . ?
C3 C2 Fe1 70.2(2) . . ?
C1 C2 Fe1 70.1(2) . . ?
C3 C2 H2A 126.2 . . ?
C1 C2 H2A 126.2 . . ?
Fe1 C2 H2A 125.2 . . ?
C2 C3 C4 107.8(4) . . ?
C2 C3 Fe1 70.9(2) . . ?
C4 C3 Fe1 69.3(2) . . ?
C2 C3 H3A 126.1 . . ?
C4 C3 H3A 126.1 . . ?
Fe1 C3 H3A 125.4 . . ?
C5 C4 C3 108.3(4) . . ?
C5 C4 Fe1 70.9(2) . . ?
C3 C4 Fe1 71.0(2) . . ?
C5 C4 H4A 125.8 . . ?
C3 C4 H4A 125.8 . . ?
Fe1 C4 H4A 123.8 . . ?
C4 C5 C1 108.0(4) . . ?
C4 C5 Fe1 69.8(2) . . ?
C1 C5 Fe1 70.9(2) . . ?
C4 C5 H5A 126.0 . . ?
C1 C5 H5A 126.0 . . ?
Fe1 C5 H5A 124.8 . . ?
O1 C6 Fe1 178.2(3) . . ?
C7 Ge1 C9 109.3(2) . . ?
C7 Ge1 C11 106.7(3) . . ?
C9 Ge1 C11 105.3(2) . . ?
C7 Ge1 Fe1 112.25(18) . . ?
C9 Ge1 Fe1 113.24(13) . . ?
C11 Ge1 Fe1 109.61(17) . . ?
C8 C7 Ge1 113.1(5) . . ?
C8 C7 H7A 109.0 . . ?
Ge1 C7 H7A 109.0 . . ?
C8 C7 H7B 109.0 . . ?
Ge1 C7 H7B 109.0 . . ?
H7A C7 H7B 107.8 . . ?
C7 C8 H8A 109.5 . . ?
C7 C8 H8B 109.5 . . ?
H8A C8 H8B 109.5 . . ?
C7 C8 H8C 109.5 . . ?
H8A C8 H8C 109.5 . . ?
H8B C8 H8C 109.5 . . ?
C10 C9 Ge1 116.9(4) . . ?
C10 C9 H9A 108.1 . . ?
Ge1 C9 H9A 108.1 . . ?
C10 C9 H9B 108.1 . . ?
Ge1 C9 H9B 108.1 . . ?
H9A C9 H9B 107.3 . . ?
C9 C10 H10A 109.5 . . ?
C9 C10 H10B 109.5 . . ?
H10A C10 H10B 109.5 . . ?
C9 C10 H10C 109.5 . . ?
H10A C10 H10C 109.5 . . ?
H10B C10 H10C 109.5 . . ?
C12 C11 Ge1 114.6(5) . . ?
C12 C11 H11A 108.6 . . ?
Ge1 C11 H11A 108.6 . . ?
C12 C11 H11B 108.6 . . ?
Ge1 C11 H11B 108.6 . . ?
H11A C11 H11B 107.6 . . ?
C11 C12 H12A 109.5 . . ?
C11 C12 H12B 109.5 . . ?
H12A C12 H12B 109.5 . . ?
C11 C12 H12C 109.5 . . ?
H12A C12 H12C 109.5 . . ?
H12B C12 H12C 109.5 . . ?
C15 Ge2 C17 105.58(19) . . ?
C15 Ge2 C13 105.58(18) . . ?
C17 Ge2 C13 106.02(19) . . ?
C15 Ge2 Fe1 113.88(12) . . ?
C17 Ge2 Fe1 113.36(14) . . ?
C13 Ge2 Fe1 111.74(15) . . ?
C14 C13 Ge2 114.8(3) . . ?
C14 C13 H13A 108.6 . . ?
Ge2 C13 H13A 108.6 . . ?
C14 C13 H13B 108.6 . . ?
Ge2 C13 H13B 108.6 . . ?
H13A C13 H13B 107.5 . . ?
C13 C14 H14A 109.5 . . ?
C13 C14 H14B 109.5 . . ?
H14A C14 H14B 109.5 . . ?
C13 C14 H14C 109.5 . . ?
H14A C14 H14C 109.5 . . ?
H14B C14 H14C 109.5 . . ?
C16 C15 Ge2 113.5(3) . . ?
C16 C15 H15A 108.9 . . ?
Ge2 C15 H15A 108.9 . . ?
C16 C15 H15B 108.9 . . ?
Ge2 C15 H15B 108.9 . . ?
H15A C15 H15B 107.7 . . ?
C15 C16 H16A 109.5 . . ?
C15 C16 H16B 109.5 . . ?
H16A C16 H16B 109.5 . . ?
C15 C16 H16C 109.5 . . ?
H16A C16 H16C 109.5 . . ?
H16B C16 H16C 109.5 . . ?
C18 C17 Ge2 114.3(3) . . ?
C18 C17 H17A 108.7 . . ?
Ge2 C17 H17A 108.7 . . ?
C18 C17 H17B 108.7 . . ?
Ge2 C17 H17B 108.7 . . ?
H17A C17 H17B 107.6 . . ?
C17 C18 H18A 109.5 . . ?
C17 C18 H18B 109.5 . . ?
H18A C18 H18B 109.5 . . ?
C17 C18 H18C 109.5 . . ?
H18A C18 H18C 109.5 . . ?
H18B C18 H18C 109.5 . . ?
C24 Fe2 C22 131.3(2) . . ?
C24 Fe2 C21 100.0(2) . . ?
C22 Fe2 C21 39.1(2) . . ?
C24 Fe2 C20 100.46(19) . . ?
C22 Fe2 C20 65.6(2) . . ?
C21 Fe2 C20 39.3(2) . . ?
C24 Fe2 C23 164.78(19) . . ?
C22 Fe2 C23 39.1(2) . . ?
C21 Fe2 C23 65.6(2) . . ?
C20 Fe2 C23 65.4(2) . . ?
C24 Fe2 C19 132.03(19) . . ?
C22 Fe2 C19 65.49(19) . . ?
C21 Fe2 C19 65.7(2) . . ?
C20 Fe2 C19 39.0(2) . . ?
C23 Fe2 C19 38.94(19) . . ?
C24 Fe2 Ge3 83.32(12) . . ?
C22 Fe2 Ge3 143.87(15) . . ?
C21 Fe2 Ge3 142.04(16) . . ?
C20 Fe2 Ge3 102.77(15) . . ?
C23 Fe2 Ge3 104.75(14) . . ?
C19 Fe2 Ge3 83.93(13) . . ?
C24 Fe2 Ge4 81.41(12) . . ?
C22 Fe2 Ge4 84.38(14) . . ?
C21 Fe2 Ge4 102.48(15) . . ?
C20 Fe2 Ge4 141.73(15) . . ?
C23 Fe2 Ge4 105.89(15) . . ?
C19 Fe2 Ge4 144.77(14) . . ?
Ge3 Fe2 Ge4 115.35(2) . . ?
C24 Fe2 H2F 104.4(18) . . ?
C22 Fe2 H2F 109.0(18) . . ?
C21 Fe2 H2F 147.9(18) . . ?
C20 Fe2 H2F 148.9(19) . . ?
C23 Fe2 H2F 90.8(18) . . ?
C19 Fe2 H2F 109.9(19) . . ?
Ge3 Fe2 H2F 62.5(18) . . ?
Ge4 Fe2 H2F 61.7(18) . . ?
C23 C19 C20 107.7(5) . . ?
C23 C19 Fe2 70.1(2) . . ?
C20 C19 Fe2 70.0(2) . . ?
C23 C19 H19A 126.1 . . ?
C20 C19 H19A 126.1 . . ?
Fe2 C19 H19A 125.4 . . ?
C19 C20 C21 108.2(5) . . ?
C19 C20 Fe2 71.0(3) . . ?
C21 C20 Fe2 70.3(3) . . ?
C19 C20 H20A 125.9 . . ?
C21 C20 H20A 125.9 . . ?
Fe2 C20 H20A 124.5 . . ?
C22 C21 C20 107.6(5) . . ?
C22 C21 Fe2 70.3(2) . . ?
C20 C21 Fe2 70.4(2) . . ?
C22 C21 H21A 126.2 . . ?
C20 C21 H21A 126.2 . . ?
Fe2 C21 H21A 124.6 . . ?
C21 C22 C23 108.3(5) . . ?
C21 C22 Fe2 70.6(2) . . ?
C23 C22 Fe2 70.7(2) . . ?
C21 C22 H22A 125.9 . . ?
C23 C22 H22A 125.9 . . ?
Fe2 C22 H22A 124.5 . . ?
C19 C23 C22 108.2(5) . . ?
C19 C23 Fe2 71.0(2) . . ?
C22 C23 Fe2 70.2(2) . . ?
C19 C23 H23A 125.9 . . ?
C22 C23 H23A 125.9 . . ?
Fe2 C23 H23A 124.5 . . ?
O2 C24 Fe2 177.7(3) . . ?
C27 Ge3 C29 106.07(19) . . ?
C27 Ge3 C25 105.78(18) . . ?
C29 Ge3 C25 105.04(19) . . ?
C27 Ge3 Fe2 114.23(11) . . ?
C29 Ge3 Fe2 113.79(13) . . ?
C25 Ge3 Fe2 111.19(15) . . ?
C26 C25 Ge3 115.6(3) . . ?
C26 C25 H25A 108.4 . . ?
Ge3 C25 H25A 108.4 . . ?
C26 C25 H25B 108.4 . . ?
Ge3 C25 H25B 108.4 . . ?
H25A C25 H25B 107.4 . . ?
C25 C26 H26A 109.5 . . ?
C25 C26 H26B 109.5 . . ?
H26A C26 H26B 109.5 . . ?
C25 C26 H26C 109.5 . . ?
H26A C26 H26C 109.5 . . ?
H26B C26 H26C 109.5 . . ?
C28 C27 Ge3 113.7(3) . . ?
C28 C27 H27A 108.8 . . ?
Ge3 C27 H27A 108.8 . . ?
C28 C27 H27B 108.8 . . ?
Ge3 C27 H27B 108.8 . . ?
H27A C27 H27B 107.7 . . ?
C27 C28 H28A 109.5 . . ?
C27 C28 H28B 109.5 . . ?
H28A C28 H28B 109.5 . . ?
C27 C28 H28C 109.5 . . ?
H28A C28 H28C 109.5 . . ?
H28B C28 H28C 109.5 . . ?
C30 C29 Ge3 116.2(3) . . ?
C30 C29 H29A 108.2 . . ?
Ge3 C29 H29A 108.2 . . ?
C30 C29 H29B 108.2 . . ?
Ge3 C29 H29B 108.2 . . ?
H29A C29 H29B 107.4 . . ?
C29 C30 H30A 109.5 . . ?
C29 C30 H30B 109.5 . . ?
H30A C30 H30B 109.5 . . ?
C29 C30 H30C 109.5 . . ?
H30A C30 H30C 109.5 . . ?
H30B C30 H30C 109.5 . . ?
C35 Ge4 C33 95.5(4) . . ?
C35 Ge4 C31 111.0(3) . . ?
C33 Ge4 C31 106.4(2) . . ?
C35 Ge4 C35B 22.2(3) . . ?
C33 Ge4 C35B 117.4(4) . . ?
C31 Ge4 C35B 99.3(4) . . ?
C35 Ge4 Fe2 113.9(3) . . ?
C33 Ge4 Fe2 114.8(2) . . ?
C31 Ge4 Fe2 113.76(13) . . ?
C35B Ge4 Fe2 104.4(4) . . ?
C32 C31 Ge4 113.2(3) . . ?
C32 C31 H31A 108.9 . . ?
Ge4 C31 H31A 108.9 . . ?
C32 C31 H31B 108.9 . . ?
Ge4 C31 H31B 108.9 . . ?
H31A C31 H31B 107.7 . . ?
C31 C32 H32A 109.5 . . ?
C31 C32 H32B 109.5 . . ?
H32A C32 H32B 109.5 . . ?
C31 C32 H32C 109.5 . . ?
H32A C32 H32C 109.5 . . ?
H32B C32 H32C 109.5 . . ?
C34 C33 Ge4 115.5(4) . . ?
C34 C33 H33A 108.4 . . ?
Ge4 C33 H33A 108.4 . . ?
C34 C33 H33B 108.4 . . ?
Ge4 C33 H33B 108.4 . . ?
H33A C33 H33B 107.5 . . ?
C33 C34 H34A 109.5 . . ?
C33 C34 H34B 109.5 . . ?
H34A C34 H34B 109.5 . . ?
C33 C34 H34C 109.5 . . ?
H34A C34 H34C 109.5 . . ?
H34B C34 H34C 109.5 . . ?
C36 C35 Ge4 111.0(6) . . ?
C36 C35 H35A 109.4 . . ?
Ge4 C35 H35A 109.4 . . ?
C36 C35 H35B 109.4 . . ?
Ge4 C35 H35B 109.4 . . ?
H35A C35 H35B 108.0 . . ?
C36B C35B Ge4 113.8(10) . . ?
C36B C35B H37A 108.8 . . ?
Ge4 C35B H37A 108.8 . . ?
C36B C35B H37B 108.8 . . ?
Ge4 C35B H37B 108.8 . . ?
H37A C35B H37B 107.7 . . ?
C35B C36B H38A 109.5 . . ?
C35B C36B H38B 109.5 . . ?
H38A C36B H38B 109.5 . . ?
C35B C36B H38C 109.5 . . ?
H38A C36B H38C 109.5 . . ?
H38B C36B H38C 109.5 . . ?

loop_
_geom_bond_atom_site_label_1
_geom_bond_atom_site_label_2
_geom_bond_distance
_geom_bond_site_symmetry_2
_geom_bond_publ_flag
Fe1 C6 1.728(4) . ?
Fe1 C4 2.077(4) . ?
Fe1 C5 2.091(4) . ?
Fe1 C3 2.100(4) . ?
Fe1 C1 2.105(4) . ?
Fe1 C2 2.109(4) . ?
Fe1 Ge2 2.4135(6) . ?
Fe1 Ge1 2.4237(7) . ?
Fe1 H1F 1.45(5) . ?
C1 C5 1.405(6) . ?
C1 C2 1.421(6) . ?
C1 H1A 0.9500 . ?
C2 C3 1.404(7) . ?
C2 H2A 0.9500 . ?
C3 C4 1.418(7) . ?
C3 H3A 0.9500 . ?
C4 C5 1.400(7) . ?
C4 H4A 0.9500 . ?
C5 H5A 0.9500 . ?
C6 O1 1.157(4) . ?
Ge1 C7 1.952(5) . ?
Ge1 C9 1.964(4) . ?
Ge1 C11 2.037(6) . ?
C7 C8 1.438(9) . ?
C7 H7A 0.9900 . ?
C7 H7B 0.9900 . ?
C8 H8A 0.9800 . ?
C8 H8B 0.9800 . ?
C8 H8C 0.9800 . ?
C9 C10 1.498(6) . ?
C9 H9A 0.9900 . ?
C9 H9B 0.9900 . ?
C10 H10A 0.9800 . ?
C10 H10B 0.9800 . ?
C10 H10C 0.9800 . ?
C11 C12 1.485(8) . ?
C11 H11A 0.9900 . ?
C11 H11B 0.9900 . ?
C12 H12A 0.9800 . ?
C12 H12B 0.9800 . ?
C12 H12C 0.9800 . ?
Ge2 C15 1.962(4) . ?
Ge2 C17 1.972(4) . ?
Ge2 C13 1.988(4) . ?
C13 C14 1.500(7) . ?
C13 H13A 0.9900 . ?
C13 H13B 0.9900 . ?
C14 H14A 0.9800 . ?
C14 H14B 0.9800 . ?
C14 H14C 0.9800 . ?
C15 C16 1.525(6) . ?
C15 H15A 0.9900 . ?
C15 H15B 0.9900 . ?
C16 H16A 0.9800 . ?
C16 H16B 0.9800 . ?
C16 H16C 0.9800 . ?
C17 C18 1.513(7) . ?
C17 H17A 0.9900 . ?
C17 H17B 0.9900 . ?
C18 H18A 0.9800 . ?
C18 H18B 0.9800 . ?
C18 H18C 0.9800 . ?
Fe2 C24 1.728(4) . ?
Fe2 C22 2.093(4) . ?
Fe2 C21 2.096(4) . ?
Fe2 C20 2.098(4) . ?
Fe2 C23 2.099(4) . ?
Fe2 C19 2.111(4) . ?
Fe2 Ge3 2.4135(6) . ?
Fe2 Ge4 2.4198(7) . ?
Fe2 H2F 1.44(5) . ?
C19 C23 1.403(7) . ?
C19 C20 1.406(7) . ?
C19 H19A 0.9500 . ?
C20 C21 1.410(7) . ?
C20 H20A 0.9500 . ?
C21 C22 1.402(8) . ?
C21 H21A 0.9500 . ?
C22 C23 1.404(7) . ?
C22 H22A 0.9500 . ?
C23 H23A 0.9500 . ?
C24 O2 1.160(5) . ?
Ge3 C27 1.961(4) . ?
Ge3 C29 1.970(4) . ?
Ge3 C25 1.980(4) . ?
C25 C26 1.504(7) . ?
C25 H25A 0.9900 . ?
C25 H25B 0.9900 . ?
C26 H26A 0.9800 . ?
C26 H26B 0.9800 . ?
C26 H26C 0.9800 . ?
C27 C28 1.520(5) . ?
C27 H27A 0.9900 . ?
C27 H27B 0.9900 . ?
C28 H28A 0.9800 . ?
C28 H28B 0.9800 . ?
C28 H28C 0.9800 . ?
C29 C30 1.502(7) . ?
C29 H29A 0.9900 . ?
C29 H29B 0.9900 . ?
C30 H30A 0.9800 . ?
C30 H30B 0.9800 . ?
C30 H30C 0.9800 . ?
Ge4 C35 1.943(7) . ?
Ge4 C33 1.961(6) . ?
Ge4 C31 1.964(4) . ?
Ge4 C35B 2.116(13) . ?
C31 C32 1.535(6) . ?
C31 H31A 0.9900 . ?
C31 H31B 0.9900 . ?
C32 H32A 0.9800 . ?
C32 H32B 0.9800 . ?
C32 H32C 0.9800 . ?
C33 C34 1.477(10) . ?
C33 H33A 0.9900 . ?
C33 H33B 0.9900 . ?
C34 H34A 0.9800 . ?
C34 H34B 0.9800 . ?
C34 H34C 0.9800 . ?
C35 C36 1.526(13) . ?
C35 H35A 0.9900 . ?
C35 H35B 0.9900 . ?
C36 H36A 0.9800 . ?
C36 H36B 0.9800 . ?
C36 H36C 0.9800 . ?
C35B C36B 1.424(16) . ?
C35B H37A 0.9900 . ?
C35B H37B 0.9900 . ?
C36B H38A 0.9800 . ?
C36B H38B 0.9800 . ?
C36B H38C 0.9800 . ?

loop_
_geom_torsion_atom_site_label_1
_geom_torsion_atom_site_label_2
_geom_torsion_atom_site_label_3
_geom_torsion_atom_site_label_4
_geom_torsion
_geom_torsion_site_symmetry_1
_geom_torsion_site_symmetry_2
_geom_torsion_site_symmetry_3
_geom_torsion_site_symmetry_4
_geom_torsion_publ_flag
C6 Fe1 C1 C5 43.4(4) . . . . ?
C4 Fe1 C1 C5 -37.6(3) . . . . ?
C3 Fe1 C1 C5 -81.4(3) . . . . ?
C2 Fe1 C1 C5 -118.8(4) . . . . ?
Ge2 Fe1 C1 C5 119.4(3) . . . . ?
Ge1 Fe1 C1 C5 -119.8(3) . . . . ?
C6 Fe1 C1 C2 162.2(3) . . . . ?
C4 Fe1 C1 C2 81.1(3) . . . . ?
C5 Fe1 C1 C2 118.8(4) . . . . ?
C3 Fe1 C1 C2 37.4(3) . . . . ?
Ge2 Fe1 C1 C2 -121.8(3) . . . . ?
Ge1 Fe1 C1 C2 -1.0(4) . . . . ?
C5 C1 C2 C3 -0.4(4) . . . . ?
Fe1 C1 C2 C3 -60.4(3) . . . . ?
C5 C1 C2 Fe1 60.0(3) . . . . ?
C6 Fe1 C2 C3 57.2(8) . . . . ?
C4 Fe1 C2 C3 37.9(3) . . . . ?
C5 Fe1 C2 C3 81.0(3) . . . . ?
C1 Fe1 C2 C3 118.3(4) . . . . ?
Ge2 Fe1 C2 C3 178.8(3) . . . . ?
Ge1 Fe1 C2 C3 -62.3(3) . . . . ?
C6 Fe1 C2 C1 -61.1(8) . . . . ?
C4 Fe1 C2 C1 -80.4(3) . . . . ?
C5 Fe1 C2 C1 -37.3(3) . . . . ?
C3 Fe1 C2 C1 -118.3(4) . . . . ?
Ge2 Fe1 C2 C1 60.5(3) . . . . ?
Ge1 Fe1 C2 C1 179.4(2) . . . . ?
C1 C2 C3 C4 0.7(4) . . . . ?
Fe1 C2 C3 C4 -59.7(3) . . . . ?
C1 C2 C3 Fe1 60.4(3) . . . . ?
C6 Fe1 C3 C2 -163.0(3) . . . . ?
C4 Fe1 C3 C2 -118.5(4) . . . . ?
C5 Fe1 C3 C2 -80.9(3) . . . . ?
C1 Fe1 C3 C2 -37.8(3) . . . . ?
Ge2 Fe1 C3 C2 -1.9(4) . . . . ?
Ge1 Fe1 C3 C2 120.3(3) . . . . ?
C6 Fe1 C3 C4 -44.5(4) . . . . ?
C5 Fe1 C3 C4 37.6(3) . . . . ?
C1 Fe1 C3 C4 80.7(3) . . . . ?
C2 Fe1 C3 C4 118.5(4) . . . . ?
Ge2 Fe1 C3 C4 116.6(3) . . . . ?
Ge1 Fe1 C3 C4 -121.2(3) . . . . ?
C2 C3 C4 C5 -0.8(5) . . . . ?
Fe1 C3 C4 C5 -61.4(3) . . . . ?
C2 C3 C4 Fe1 60.7(3) . . . . ?
C6 Fe1 C4 C5 -94.1(3) . . . . ?
C3 Fe1 C4 C5 118.1(4) . . . . ?
C1 Fe1 C4 C5 37.5(3) . . . . ?
C2 Fe1 C4 C5 80.9(3) . . . . ?
Ge2 Fe1 C4 C5 -1.5(4) . . . . ?
Ge1 Fe1 C4 C5 179.9(2) . . . . ?
C6 Fe1 C4 C3 147.8(3) . . . . ?
C5 Fe1 C4 C3 -118.1(4) . . . . ?
C1 Fe1 C4 C3 -80.6(3) . . . . ?
C2 Fe1 C4 C3 -37.2(3) . . . . ?
Ge2 Fe1 C4 C3 -119.6(3) . . . . ?
Ge1 Fe1 C4 C3 61.8(3) . . . . ?
C3 C4 C5 C1 0.5(5) . . . . ?
Fe1 C4 C5 C1 -61.0(3) . . . . ?
C3 C4 C5 Fe1 61.5(3) . . . . ?
C2 C1 C5 C4 -0.1(4) . . . . ?
Fe1 C1 C5 C4 60.3(3) . . . . ?
C2 C1 C5 Fe1 -60.4(3) . . . . ?
C6 Fe1 C5 C4 93.0(3) . . . . ?
C3 Fe1 C5 C4 -38.0(3) . . . . ?
C1 Fe1 C5 C4 -118.4(4) . . . . ?
C2 Fe1 C5 C4 -80.9(3) . . . . ?
Ge2 Fe1 C5 C4 179.1(3) . . . . ?
Ge1 Fe1 C5 C4 -0.2(4) . . . . ?
C6 Fe1 C5 C1 -148.6(3) . . . . ?
C4 Fe1 C5 C1 118.4(4) . . . . ?
C3 Fe1 C5 C1 80.3(3) . . . . ?
C2 Fe1 C5 C1 37.5(3) . . . . ?
Ge2 Fe1 C5 C1 -62.6(3) . . . . ?
Ge1 Fe1 C5 C1 118.2(3) . . . . ?
C4 Fe1 C6 O1 13(11) . . . . ?
C5 Fe1 C6 O1 -27(11) . . . . ?
C3 Fe1 C6 O1 40(11) . . . . ?
C1 Fe1 C6 O1 -53(11) . . . . ?
C2 Fe1 C6 O1 -5(11) . . . . ?
Ge2 Fe1 C6 O1 -129(11) . . . . ?
Ge1 Fe1 C6 O1 117(11) . . . . ?
C6 Fe1 Ge1 C7 -79.6(3) . . . . ?
C4 Fe1 Ge1 C7 18.8(3) . . . . ?
C5 Fe1 Ge1 C7 18.9(3) . . . . ?
C3 Fe1 Ge1 C7 53.2(3) . . . . ?
C1 Fe1 Ge1 C7 87.9(3) . . . . ?
C2 Fe1 Ge1 C7 87.2(3) . . . . ?
Ge2 Fe1 Ge1 C7 -160.3(2) . . . . ?
C6 Fe1 Ge1 C9 44.8(2) . . . . ?
C4 Fe1 Ge1 C9 143.1(2) . . . . ?
C5 Fe1 Ge1 C9 143.2(3) . . . . ?
C3 Fe1 Ge1 C9 177.5(2) . . . . ?
C1 Fe1 Ge1 C9 -147.8(3) . . . . ?
C2 Fe1 Ge1 C9 -148.4(2) . . . . ?
Ge2 Fe1 Ge1 C9 -35.95(18) . . . . ?
C6 Fe1 Ge1 C11 162.0(2) . . . . ?
C4 Fe1 Ge1 C11 -99.6(3) . . . . ?
C5 Fe1 Ge1 C11 -99.5(3) . . . . ?
C3 Fe1 Ge1 C11 -65.2(3) . . . . ?
C1 Fe1 Ge1 C11 -30.5(3) . . . . ?
C2 Fe1 Ge1 C11 -31.2(3) . . . . ?
Ge2 Fe1 Ge1 C11 81.3(2) . . . . ?
C9 Ge1 C7 C8 -64.3(5) . . . . ?
C11 Ge1 C7 C8 -177.7(5) . . . . ?
Fe1 Ge1 C7 C8 62.2(5) . . . . ?
C7 Ge1 C9 C10 -40.2(5) . . . . ?
C11 Ge1 C9 C10 74.1(5) . . . . ?
Fe1 Ge1 C9 C10 -166.2(4) . . . . ?
C7 Ge1 C11 C12 42.3(6) . . . . ?
C9 Ge1 C11 C12 -73.8(5) . . . . ?
Fe1 Ge1 C11 C12 164.1(4) . . . . ?
C6 Fe1 Ge2 C15 -47.54(18) . . . . ?
C4 Fe1 Ge2 C15 -145.6(3) . . . . ?
C5 Fe1 Ge2 C15 -146.53(19) . . . . ?
C3 Fe1 Ge2 C15 146.6(3) . . . . ?
C1 Fe1 Ge2 C15 179.15(18) . . . . ?
C2 Fe1 Ge2 C15 145.35(18) . . . . ?
Ge1 Fe1 Ge2 C15 32.98(14) . . . . ?
C6 Fe1 Ge2 C17 -168.29(19) . . . . ?
C4 Fe1 Ge2 C17 93.7(3) . . . . ?
C5 Fe1 Ge2 C17 92.7(2) . . . . ?
C3 Fe1 Ge2 C17 25.8(3) . . . . ?
C1 Fe1 Ge2 C17 58.4(2) . . . . ?
C2 Fe1 Ge2 C17 24.6(2) . . . . ?
Ge1 Fe1 Ge2 C17 -87.76(16) . . . . ?
C6 Fe1 Ge2 C13 71.98(18) . . . . ?
C4 Fe1 Ge2 C13 -26.0(3) . . . . ?
C5 Fe1 Ge2 C13 -27.00(19) . . . . ?
C3 Fe1 Ge2 C13 -93.9(3) . . . . ?
C1 Fe1 Ge2 C13 -61.33(19) . . . . ?
C2 Fe1 Ge2 C13 -95.13(19) . . . . ?
Ge1 Fe1 Ge2 C13 152.50(15) . . . . ?
C15 Ge2 C13 C14 51.6(4) . . . . ?
C17 Ge2 C13 C14 163.4(4) . . . . ?
Fe1 Ge2 C13 C14 -72.7(4) . . . . ?
C17 Ge2 C15 C16 -56.1(4) . . . . ?
C13 Ge2 C15 C16 56.0(4) . . . . ?
Fe1 Ge2 C15 C16 178.9(3) . . . . ?
C15 Ge2 C17 C18 -59.8(4) . . . . ?
C13 Ge2 C17 C18 -171.5(4) . . . . ?
Fe1 Ge2 C17 C18 65.5(4) . . . . ?
C24 Fe2 C19 C23 -162.1(3) . . . . ?
C22 Fe2 C19 C23 -37.6(3) . . . . ?
C21 Fe2 C19 C23 -80.7(3) . . . . ?
C20 Fe2 C19 C23 -118.4(4) . . . . ?
Ge3 Fe2 C19 C23 122.6(3) . . . . ?
Ge4 Fe2 C19 C23 -4.0(4) . . . . ?
C24 Fe2 C19 C20 -43.6(4) . . . . ?
C22 Fe2 C19 C20 80.8(3) . . . . ?
C21 Fe2 C19 C20 37.7(3) . . . . ?
C23 Fe2 C19 C20 118.4(4) . . . . ?
Ge3 Fe2 C19 C20 -119.0(3) . . . . ?
Ge4 Fe2 C19 C20 114.5(3) . . . . ?
C23 C19 C20 C21 -0.5(5) . . . . ?
Fe2 C19 C20 C21 -60.7(3) . . . . ?
C23 C19 C20 Fe2 60.2(3) . . . . ?
C24 Fe2 C20 C19 148.6(3) . . . . ?
C22 Fe2 C20 C19 -80.6(3) . . . . ?
C21 Fe2 C20 C19 -118.4(4) . . . . ?
C23 Fe2 C20 C19 -37.4(3) . . . . ?
Ge3 Fe2 C20 C19 63.1(3) . . . . ?
Ge4 Fe2 C20 C19 -122.1(3) . . . . ?
C24 Fe2 C20 C21 -93.0(3) . . . . ?
C22 Fe2 C20 C21 37.8(3) . . . . ?
C23 Fe2 C20 C21 81.0(3) . . . . ?
C19 Fe2 C20 C21 118.4(4) . . . . ?
Ge3 Fe2 C20 C21 -178.5(3) . . . . ?
Ge4 Fe2 C20 C21 -3.7(5) . . . . ?
C19 C20 C21 C22 0.3(5) . . . . ?
Fe2 C20 C21 C22 -60.8(3) . . . . ?
C19 C20 C21 Fe2 61.1(3) . . . . ?
C24 Fe2 C21 C22 -147.8(3) . . . . ?
C20 Fe2 C21 C22 117.9(5) . . . . ?
C23 Fe2 C21 C22 37.5(3) . . . . ?
C19 Fe2 C21 C22 80.4(3) . . . . ?
Ge3 Fe2 C21 C22 120.3(3) . . . . ?
Ge4 Fe2 C21 C22 -64.4(3) . . . . ?
C24 Fe2 C21 C20 94.4(3) . . . . ?
C22 Fe2 C21 C20 -117.9(5) . . . . ?
C23 Fe2 C21 C20 -80.4(3) . . . . ?
C19 Fe2 C21 C20 -37.4(3) . . . . ?
Ge3 Fe2 C21 C20 2.4(5) . . . . ?
Ge4 Fe2 C21 C20 177.7(3) . . . . ?
C20 C21 C22 C23 0.0(5) . . . . ?
Fe2 C21 C22 C23 -60.9(3) . . . . ?
C20 C21 C22 Fe2 60.9(3) . . . . ?
C24 Fe2 C22 C21 44.4(4) . . . . ?
C20 Fe2 C22 C21 -37.9(3) . . . . ?
C23 Fe2 C22 C21 -118.4(4) . . . . ?
C19 Fe2 C22 C21 -81.0(3) . . . . ?
Ge3 Fe2 C22 C21 -115.8(3) . . . . ?
Ge4 Fe2 C22 C21 117.7(3) . . . . ?
C24 Fe2 C22 C23 162.8(3) . . . . ?
C21 Fe2 C22 C23 118.4(4) . . . . ?
C20 Fe2 C22 C23 80.5(3) . . . . ?
C19 Fe2 C22 C23 37.4(3) . . . . ?
Ge3 Fe2 C22 C23 2.7(5) . . . . ?
Ge4 Fe2 C22 C23 -123.8(3) . . . . ?
C20 C19 C23 C22 0.5(5) . . . . ?
Fe2 C19 C23 C22 60.6(3) . . . . ?
C20 C19 C23 Fe2 -60.2(3) . . . . ?
C21 C22 C23 C19 -0.3(5) . . . . ?
Fe2 C22 C23 C19 -61.1(3) . . . . ?
C21 C22 C23 Fe2 60.8(3) . . . . ?
C24 Fe2 C23 C19 60.6(8) . . . . ?
C22 Fe2 C23 C19 118.3(5) . . . . ?
C21 Fe2 C23 C19 80.9(3) . . . . ?
C20 Fe2 C23 C19 37.5(3) . . . . ?
Ge3 Fe2 C23 C19 -60.0(3) . . . . ?
Ge4 Fe2 C23 C19 177.6(3) . . . . ?
C24 Fe2 C23 C22 -57.7(8) . . . . ?
C21 Fe2 C23 C22 -37.5(3) . . . . ?
C20 Fe2 C23 C22 -80.8(3) . . . . ?
C19 Fe2 C23 C22 -118.3(5) . . . . ?
Ge3 Fe2 C23 C22 -178.4(3) . . . . ?
Ge4 Fe2 C23 C22 59.3(3) . . . . ?
C22 Fe2 C24 O2 -18(9) . . . . ?
C21 Fe2 C24 O2 9(9) . . . . ?
C20 Fe2 C24 O2 49(9) . . . . ?
C23 Fe2 C24 O2 28(9) . . . . ?
C19 Fe2 C24 O2 75(9) . . . . ?
Ge3 Fe2 C24 O2 151(9) . . . . ?
Ge4 Fe2 C24 O2 -92(9) . . . . ?
C24 Fe2 Ge3 C27 47.84(18) . . . . ?
C22 Fe2 Ge3 C27 -147.1(3) . . . . ?
C21 Fe2 Ge3 C27 145.5(3) . . . . ?
C20 Fe2 Ge3 C27 147.1(2) . . . . ?
C23 Fe2 Ge3 C27 -145.3(2) . . . . ?
C19 Fe2 Ge3 C27 -178.5(2) . . . . ?
Ge4 Fe2 Ge3 C27 -29.35(14) . . . . ?
C24 Fe2 Ge3 C29 169.85(19) . . . . ?
C22 Fe2 Ge3 C29 -25.0(3) . . . . ?
C21 Fe2 Ge3 C29 -92.5(3) . . . . ?
C20 Fe2 Ge3 C29 -90.9(2) . . . . ?
C23 Fe2 Ge3 C29 -23.3(2) . . . . ?
C19 Fe2 Ge3 C29 -56.5(2) . . . . ?
Ge4 Fe2 Ge3 C29 92.67(16) . . . . ?
C24 Fe2 Ge3 C25 -71.78(18) . . . . ?
C22 Fe2 Ge3 C25 93.3(3) . . . . ?
C21 Fe2 Ge3 C25 25.9(3) . . . . ?
C20 Fe2 Ge3 C25 27.5(2) . . . . ?
C23 Fe2 Ge3 C25 95.1(2) . . . . ?
C19 Fe2 Ge3 C25 61.9(2) . . . . ?
Ge4 Fe2 Ge3 C25 -148.96(14) . . . . ?
C27 Ge3 C25 C26 -55.1(4) . . . . ?
C29 Ge3 C25 C26 -167.1(4) . . . . ?
Fe2 Ge3 C25 C26 69.4(4) . . . . ?
C29 Ge3 C27 C28 54.8(4) . . . . ?
C25 Ge3 C27 C28 -56.4(4) . . . . ?
Fe2 Ge3 C27 C28 -179.0(3) . . . . ?
C27 Ge3 C29 C30 65.3(4) . . . . ?
C25 Ge3 C29 C30 177.1(4) . . . . ?
Fe2 Ge3 C29 C30 -61.1(4) . . . . ?
C24 Fe2 Ge4 C35 81.2(4) . . . . ?
C22 Fe2 Ge4 C35 -52.1(4) . . . . ?
C21 Fe2 Ge4 C35 -17.2(4) . . . . ?
C20 Fe2 Ge4 C35 -14.9(4) . . . . ?
C23 Fe2 Ge4 C35 -85.2(4) . . . . ?
C19 Fe2 Ge4 C35 -82.6(4) . . . . ?
Ge3 Fe2 Ge4 C35 159.5(4) . . . . ?
C24 Fe2 Ge4 C33 -170.2(2) . . . . ?
C22 Fe2 Ge4 C33 56.5(3) . . . . ?
C21 Fe2 Ge4 C33 91.4(3) . . . . ?
C20 Fe2 Ge4 C33 93.8(3) . . . . ?
C23 Fe2 Ge4 C33 23.5(3) . . . . ?
C19 Fe2 Ge4 C33 26.0(3) . . . . ?
Ge3 Fe2 Ge4 C33 -91.9(2) . . . . ?
C24 Fe2 Ge4 C31 -47.4(2) . . . . ?
C22 Fe2 Ge4 C31 179.3(2) . . . . ?
C21 Fe2 Ge4 C31 -145.8(2) . . . . ?
C20 Fe2 Ge4 C31 -143.4(3) . . . . ?
C23 Fe2 Ge4 C31 146.3(2) . . . . ?
C19 Fe2 Ge4 C31 148.9(3) . . . . ?
Ge3 Fe2 Ge4 C31 30.97(17) . . . . ?
C24 Fe2 Ge4 C35B 59.8(4) . . . . ?
C22 Fe2 Ge4 C35B -73.5(4) . . . . ?
C21 Fe2 Ge4 C35B -38.6(4) . . . . ?
C20 Fe2 Ge4 C35B -36.2(4) . . . . ?
C23 Fe2 Ge4 C35B -106.5(4) . . . . ?
C19 Fe2 Ge4 C35B -103.9(4) . . . . ?
Ge3 Fe2 Ge4 C35B 138.2(4) . . . . ?
C35 Ge4 C31 C32 39.6(5) . . . . ?
C33 Ge4 C31 C32 -63.1(5) . . . . ?
C35B Ge4 C31 C32 59.2(6) . . . . ?
Fe2 Ge4 C31 C32 169.5(3) . . . . ?
C35 Ge4 C33 C34 -163.8(6) . . . . ?
C31 Ge4 C33 C34 -50.0(6) . . . . ?
C35B Ge4 C33 C34 -160.0(6) . . . . ?
Fe2 Ge4 C33 C34 76.7(6) . . . . ?
C33 Ge4 C35 C36 173.6(6) . . . . ?
C31 Ge4 C35 C36 63.7(7) . . . . ?
C35B Ge4 C35 C36 2.6(11) . . . . ?
Fe2 Ge4 C35 C36 -66.2(7) . . . . ?
C35 Ge4 C35B C36B -4.2(11) . . . . ?
C33 Ge4 C35B C36B -14.2(12) . . . . ?
C31 Ge4 C35B C36B -128.2(10) . . . . ?
Fe2 Ge4 C35B C36B 114.1(10) . . . . ?
